data_4083215
loop_
_publ_author_name
'Wahlicht, Sven'
'Brendler, Erica'
'Heine, Thomas'
'Zhechkov, Lyuben'
'Wagler, J\"org'

_publ_section_title
;
 7-Azaindol-1-yl(organo)silanes and Their PdCl2Complexes: Pd-Capped
 Tetrahedral Silicon Coordination Spheres and Paddlewheels with a Pd--Si
 Axis
;
_journal_issue 10
_journal_name_full Organometallics
_journal_page_first 2479
_journal_paper_doi 10.1021/om401220m
_journal_volume 33
_journal_year 2014
_chemical_formula_moiety 'C30 H23 Cl N9 Pd Si, Cl4 Ga'
_chemical_formula_sum 'C30 H23 Cl5 Ga N9 Pd Si'
_chemical_formula_weight 891.03
_chemical_name_systematic
;
 ?
;
_space_group_IT_number 85
_symmetry_cell_setting tetragonal
_symmetry_space_group_name_Hall '-P 4a'
_symmetry_space_group_name_H-M 'P 4/n :2'
_atom_sites_solution_hydrogens geom
_atom_sites_solution_primary direct
_atom_sites_solution_secondary difmap
_audit_creation_method SHELXL-97
_cell_angle_alpha 90.00
_cell_angle_beta 90.00
_cell_angle_gamma 90.00
_cell_formula_units_Z 2
_cell_length_a 9.0499(6)
_cell_length_b 9.0499(6)
_cell_length_c 20.718(2)
_cell_measurement_reflns_used 6308
_cell_measurement_temperature 180(2)
_cell_measurement_theta_max 26.95
_cell_measurement_theta_min 2.46
_cell_volume 1696.8(2)
_computing_structure_refinement 'SHELXL-97 (Sheldrick, 1997)'
_diffrn_ambient_temperature 180(2)
_diffrn_measured_fraction_theta_full 0.999
_diffrn_measured_fraction_theta_max 0.999
_diffrn_measurement_device_type 'Stoe IPDS-2T'
_diffrn_measurement_method 'omega scans'
_diffrn_radiation_monochromator graphite
_diffrn_radiation_source 'fine-focus sealed tube'
_diffrn_radiation_type MoK\a
_diffrn_radiation_wavelength 0.71073
_diffrn_reflns_av_R_equivalents 0.0802
_diffrn_reflns_av_sigmaI/netI 0.0485
_diffrn_reflns_limit_h_max 11
_diffrn_reflns_limit_h_min -11
_diffrn_reflns_limit_k_max 11
_diffrn_reflns_limit_k_min -10
_diffrn_reflns_limit_l_max 23
_diffrn_reflns_limit_l_min -26
_diffrn_reflns_number 9765
_diffrn_reflns_theta_full 26.98
_diffrn_reflns_theta_max 26.98
_diffrn_reflns_theta_min 2.46
_exptl_absorpt_coefficient_mu 1.791
_exptl_absorpt_correction_T_max 0.9836
_exptl_absorpt_correction_T_min 0.7847
_exptl_absorpt_correction_type integration
_exptl_absorpt_process_details XShape
_exptl_crystal_colour colorless
_exptl_crystal_density_diffrn 1.744
_exptl_crystal_density_method 'not measured'
_exptl_crystal_description square
_exptl_crystal_F_000 884
_exptl_crystal_size_max 0.12
_exptl_crystal_size_mid 0.12
_exptl_crystal_size_min 0.01
_refine_diff_density_max 0.806
_refine_diff_density_min -0.433
_refine_diff_density_rms 0.093
_refine_ls_extinction_method none
_refine_ls_goodness_of_fit_ref 0.987
_refine_ls_hydrogen_treatment constr
_refine_ls_matrix_type full
_refine_ls_number_parameters 111
_refine_ls_number_reflns 1869
_refine_ls_number_restraints 0
_refine_ls_restrained_S_all 0.987
_refine_ls_R_factor_all 0.0618
_refine_ls_R_factor_gt 0.0352
_refine_ls_shift/su_max 0.001
_refine_ls_shift/su_mean 0.000
_refine_ls_structure_factor_coef Fsqd
_refine_ls_weighting_details 'calc w=1/[\s^2^(Fo^2^)+(0.0343P)^2^+0.0000P] where P=(Fo^2^+2Fc^2^)/3'
_refine_ls_weighting_scheme calc
_refine_ls_wR_factor_gt 0.0668
_refine_ls_wR_factor_ref 0.0733
_reflns_number_gt 1339
_reflns_number_total 1869
_reflns_threshold_expression >2sigma(I)
_cod_data_source_file om401220m_si_002.cif
_cod_data_source_block (paddlewheel-NCMe)(GaCl4)
_cod_depositor_comments 'Adding full bibliography for 4083204--4083216.cif.'
_cod_original_cell_volume 1696.9(2)
_cod_original_sg_symbol_Hall -P4a
_cod_original_sg_symbol_H-M P4/n
_cod_database_code 4083215

loop_
_symmetry_equiv_pos_as_xyz
'x, y, z'
'-x+1/2, -y+1/2, z'
'-y+1/2, x, z'
'y, -x+1/2, z'
'-x, -y, -z'
'x-1/2, y-1/2, -z'
'y-1/2, -x, -z'
'-y, x-1/2, -z'

loop_
_atom_site_label
_atom_site_type_symbol
_atom_site_fract_x
_atom_site_fract_y
_atom_site_fract_z
_atom_site_U_iso_or_equiv
_atom_site_adp_type
_atom_site_occupancy
_atom_site_symmetry_multiplicity
_atom_site_calc_flag
_atom_site_refinement_flags
Pd1 Pd 0.7500 0.7500 0.25253(2) 0.02112(13) Uani 1 4 d S
Cl1 Cl 0.7500 0.7500 0.48424(8) 0.0448(5) Uani 1 4 d S
Si1 Si 0.7500 0.7500 0.38099(9) 0.0268(4) Uani 1 4 d S
N1 N 0.5597(3) 0.6680(3) 0.37281(15) 0.0309(6) Uani 1 1 d .
N2 N 0.5440(3) 0.6663(3) 0.25695(14) 0.0264(6) Uani 1 1 d .
N3 N 0.7500 0.7500 0.1312(3) 0.0298(12) Uani 1 4 d S
C1 C 0.4620(4) 0.6205(4) 0.42114(19) 0.0428(9) Uani 1 1 d .
H1 H 0.4828 0.6253 0.4660 0.051 Uiso 1 1 calc R
C2 C 0.3341(4) 0.5670(4) 0.3959(2) 0.0436(9) Uani 1 1 d .
H2 H 0.2522 0.5293 0.4194 0.052 Uiso 1 1 calc R
C3 C 0.3464(4) 0.5784(4) 0.32696(19) 0.0348(8) Uani 1 1 d .
C4 C 0.2625(4) 0.5430(4) 0.2736(2) 0.0405(9) Uani 1 1 d .
H4 H 0.1669 0.5011 0.2785 0.049 Uiso 1 1 calc R
C5 C 0.3197(4) 0.5694(4) 0.2130(2) 0.0403(9) Uani 1 1 d .
H5 H 0.2629 0.5455 0.1758 0.048 Uiso 1 1 calc R
C6 C 0.4590(4) 0.6302(4) 0.20563(17) 0.0335(8) Uani 1 1 d .
H6 H 0.4959 0.6472 0.1634 0.040 Uiso 1 1 calc R
C7 C 0.4881(3) 0.6404(3) 0.31622(17) 0.0264(7) Uani 1 1 d .
C8 C 0.7500 0.7500 0.0749(3) 0.0278(14) Uani 1 4 d S
C9 C 0.7500 0.7500 0.0052(4) 0.0341(15) Uani 1 4 d S
H9A H 0.6709 0.8145 -0.0105 0.051 Uiso 0.25 1 d PR
H9B H 0.7337 0.6492 -0.0105 0.051 Uiso 0.25 1 d PR
H9C H 0.8454 0.7862 -0.0105 0.051 Uiso 0.25 1 d PR
Cl2 Cl 0.89339(11) 0.38273(11) 0.93838(5) 0.0431(2) Uani 1 1 d .
Ga1 Ga 0.7500 0.2500 1.0000 0.0331(2) Uani 1 4 d S

loop_
_atom_site_aniso_label
_atom_site_aniso_U_11
_atom_site_aniso_U_22
_atom_site_aniso_U_33
_atom_site_aniso_U_23
_atom_site_aniso_U_13
_atom_site_aniso_U_12
Pd1 0.01994(16) 0.01994(16) 0.0235(2) 0.000 0.000 0.000
Cl1 0.0553(7) 0.0553(7) 0.0239(9) 0.000 0.000 0.000
Si1 0.0264(6) 0.0264(6) 0.0274(10) 0.000 0.000 0.000
N1 0.0305(15) 0.0331(15) 0.0291(15) 0.0048(12) 0.0092(12) -0.0006(12)
N2 0.0238(13) 0.0244(13) 0.0310(15) 0.0023(12) -0.0012(12) 0.0006(10)
N3 0.0278(18) 0.0278(18) 0.034(3) 0.000 0.000 0.000
C1 0.044(2) 0.052(2) 0.033(2) 0.0030(17) 0.0128(17) -0.0052(18)
C2 0.041(2) 0.040(2) 0.049(2) 0.0093(18) 0.0180(19) -0.0032(17)
C3 0.0292(18) 0.0225(17) 0.053(2) 0.0025(16) 0.0079(16) 0.0027(13)
C4 0.0230(17) 0.0341(19) 0.064(3) 0.0067(18) -0.0020(17) -0.0014(14)
C5 0.0272(19) 0.043(2) 0.051(2) 0.0055(18) -0.0096(17) -0.0070(15)
C6 0.0315(19) 0.036(2) 0.0331(19) 0.0042(15) -0.0048(15) -0.0036(15)
C7 0.0237(15) 0.0205(15) 0.0349(17) 0.0020(14) 0.0036(15) 0.0027(12)
C8 0.026(2) 0.026(2) 0.031(4) 0.000 0.000 0.000
C9 0.035(2) 0.035(2) 0.032(4) 0.000 0.000 0.000
Cl2 0.0392(5) 0.0490(6) 0.0411(5) 0.0063(4) 0.0040(4) -0.0044(4)
Ga1 0.0344(3) 0.0344(3) 0.0306(4) 0.000 0.000 0.000

loop_
_atom_type_symbol
_atom_type_description
_atom_type_scat_dispersion_real
_atom_type_scat_dispersion_imag
_atom_type_scat_source
C C 0.0033 0.0016 'International Tables Vol C Tables 4.2.6.8 and 6.1.1.4'
H H 0.0000 0.0000 'International Tables Vol C Tables 4.2.6.8 and 6.1.1.4'
N N 0.0061 0.0033 'International Tables Vol C Tables 4.2.6.8 and 6.1.1.4'
Si Si 0.0817 0.0704 'International Tables Vol C Tables 4.2.6.8 and 6.1.1.4'
Cl Cl 0.1484 0.1585 'International Tables Vol C Tables 4.2.6.8 and 6.1.1.4'
Pd Pd -0.9988 1.0072 'International Tables Vol C Tables 4.2.6.8 and 6.1.1.4'
Ga Ga 0.2307 1.6083 'International Tables Vol C Tables 4.2.6.8 and 6.1.1.4'

loop_
_geom_angle_atom_site_label_1
_geom_angle_atom_site_label_2
_geom_angle_atom_site_label_3
_geom_angle
_geom_angle_site_symmetry_1
_geom_angle_site_symmetry_3
N2 Pd1 N2 89.882(8) . 4_565
N2 Pd1 N2 89.882(8) . 3_655
N2 Pd1 N2 174.79(17) . 2_665
N2 Pd1 N3 92.61(8) . .
N2 Pd1 N3 92.61(8) 4_565 .
N2 Pd1 N3 92.61(8) 3_655 .
N2 Pd1 N3 92.61(8) 2_665 .
N2 Pd1 Si1 87.39(8) . .
N2 Pd1 Si1 87.39(8) 4_565 .
N2 Pd1 Si1 87.39(8) 3_655 .
N2 Pd1 Si1 87.39(8) 2_665 .
N3 Pd1 Si1 180.0 . .
N1 Si1 N1 89.54(2) . 3_655
N1 Si1 N1 89.54(2) . 4_565
N1 Si1 N1 169.7(2) . 2_665
N1 Si1 Cl1 95.16(11) . .
N1 Si1 Cl1 95.16(11) 3_655 .
N1 Si1 Cl1 95.16(11) 4_565 .
N1 Si1 Cl1 95.16(11) 2_665 .
N1 Si1 Pd1 84.84(11) . .
N1 Si1 Pd1 84.84(11) 3_655 .
N1 Si1 Pd1 84.84(11) 4_565 .
N1 Si1 Pd1 84.84(11) 2_665 .
Cl1 Si1 Pd1 180.0 . .
C7 N1 C1 105.0(3) . .
C7 N1 Si1 125.8(2) . .
C1 N1 Si1 129.2(3) . .
C7 N2 C6 117.4(3) . .
C7 N2 Pd1 117.0(2) . .
C6 N2 Pd1 125.5(2) . .
C8 N3 Pd1 180.0 4_565 .
C8 N3 Pd1 180.0 3_655 .
C8 N3 Pd1 180.0 . .
C2 C1 N1 111.8(4) . .
C2 C1 H1 124.1 . .
N1 C1 H1 124.1 . .
C1 C2 C3 106.9(3) . .
C1 C2 H2 126.6 . .
C3 C2 H2 126.6 . .
C4 C3 C7 117.6(3) . .
C4 C3 C2 137.6(3) . .
C7 C3 C2 104.8(3) . .
C5 C4 C3 118.9(3) . .
C5 C4 H4 120.5 . .
C3 C4 H4 120.5 . .
C4 C5 C6 120.7(4) . .
C4 C5 H5 119.6 . .
C6 C5 H5 119.6 . .
N2 C6 C5 121.8(3) . .
N2 C6 H6 119.1 . .
C5 C6 H6 119.1 . .
N2 C7 N1 125.0(3) . .
N2 C7 C3 123.4(3) . .
N1 C7 C3 111.6(3) . .
N3 C8 C9 180.000(1) . .
C8 C9 H9A 109.5 . .
C8 C9 H9B 109.5 . .
H9A C9 H9B 109.5 . .
C8 C9 H9C 109.5 . .
H9A C9 H9C 109.5 . .
H9B C9 H9C 109.5 . .
Cl2 Ga1 Cl2 108.34(5) 2_655 .
Cl2 Ga1 Cl2 110.04(3) . 8_657
Cl2 Ga1 Cl2 110.04(3) . 7_667

loop_
_geom_bond_atom_site_label_1
_geom_bond_atom_site_label_2
_geom_bond_distance
Pd1 N2 2.015(3)
Pd1 N3 2.514(6)
Pd1 Si1 2.6615(19)
Cl1 Si1 2.139(3)
Si1 N1 1.883(3)
N1 C7 1.363(4)
N1 C1 1.403(4)
N2 C7 1.349(4)
N2 C6 1.352(4)
N3 C8 1.166(9)
C1 C2 1.360(6)
C1 H1 0.9500
C2 C3 1.436(6)
C2 H2 0.9500
C3 C4 1.380(5)
C3 C7 1.417(5)
C4 C5 1.379(6)
C4 H4 0.9500
C5 C6 1.384(5)
C5 H5 0.9500
C6 H6 0.9500
C8 C9 1.444(10)
C9 H9A 0.9800
C9 H9B 0.9800
C9 H9C 0.9800
Cl2 Ga1 2.1810(9)

loop_
_geom_torsion_atom_site_label_1
_geom_torsion_atom_site_label_2
_geom_torsion_atom_site_label_3
_geom_torsion_atom_site_label_4
_geom_torsion
_geom_torsion_site_symmetry_1
_geom_torsion_site_symmetry_4
N2 Pd1 Si1 N1 1.21(11) . .
N2 Pd1 Si1 N1 91.21(11) 4_565 .
N2 Pd1 Si1 N1 -88.79(11) 3_655 .
N2 Pd1 Si1 N1 -178.79(11) 2_665 .
N2 Pd1 Si1 N1 91.21(11) . 3_655
N2 Pd1 Si1 N1 -178.79(11) 4_565 3_655
N2 Pd1 Si1 N1 1.21(11) 3_655 3_655
N2 Pd1 Si1 N1 -88.79(11) 2_665 3_655
N2 Pd1 Si1 N1 -88.79(11) . 4_565
N2 Pd1 Si1 N1 1.21(11) 4_565 4_565
N2 Pd1 Si1 N1 -178.79(11) 3_655 4_565
N2 Pd1 Si1 N1 91.21(11) 2_665 4_565
N2 Pd1 Si1 N1 -178.79(11) . 2_665
N2 Pd1 Si1 N1 -88.79(11) 4_565 2_665
N2 Pd1 Si1 N1 91.21(11) 3_655 2_665
N2 Pd1 Si1 N1 1.21(11) 2_665 2_665
N1 Si1 N1 C7 -86.3(3) 3_655 .
N1 Si1 N1 C7 83.4(3) 4_565 .
N1 Si1 N1 C7 -1.4(3) 2_665 .
Cl1 Si1 N1 C7 178.6(3) . .
Pd1 Si1 N1 C7 -1.4(3) . .
N1 Si1 N1 C1 92.8(3) 3_655 .
N1 Si1 N1 C1 -97.5(3) 4_565 .
N1 Si1 N1 C1 177.7(3) 2_665 .
Cl1 Si1 N1 C1 -2.3(3) . .
Pd1 Si1 N1 C1 177.7(3) . .
N2 Pd1 N2 C7 -88.7(2) 4_565 .
N2 Pd1 N2 C7 86.1(2) 3_655 .
N3 Pd1 N2 C7 178.7(2) . .
Si1 Pd1 N2 C7 -1.3(2) . .
N2 Pd1 N2 C6 93.3(3) 4_565 .
N2 Pd1 N2 C6 -91.9(3) 3_655 .
N3 Pd1 N2 C6 0.7(3) . .
Si1 Pd1 N2 C6 -179.3(3) . .
C7 N1 C1 C2 -0.6(4) . .
Si1 N1 C1 C2 -179.8(3) . .
N1 C1 C2 C3 0.3(4) . .
C1 C2 C3 C4 178.2(4) . .
C1 C2 C3 C7 0.2(4) . .
C7 C3 C4 C5 0.0(5) . .
C2 C3 C4 C5 -177.9(4) . .
C3 C4 C5 C6 0.0(6) . .
C7 N2 C6 C5 0.2(5) . .
Pd1 N2 C6 C5 178.2(3) . .
C4 C5 C6 N2 -0.1(6) . .
C6 N2 C7 N1 178.9(3) . .
Pd1 N2 C7 N1 0.7(4) . .
C6 N2 C7 C3 -0.1(4) . .
Pd1 N2 C7 C3 -178.3(2) . .
C1 N1 C7 N2 -178.4(3) . .
Si1 N1 C7 N2 0.9(4) . .
C1 N1 C7 C3 0.7(4) . .
Si1 N1 C7 C3 180.0(2) . .
C4 C3 C7 N2 0.0(5) . .
C2 C3 C7 N2 178.6(3) . .
C4 C3 C7 N1 -179.1(3) . .
C2 C3 C7 N1 -0.6(4) . .
